data_7718414
loop_
_publ_author_name
'Baranov, Andrey Yu'
'Doronina, Evgeniya P.'
'Bagryanskaya, Irina Yu'
'Metlina, Daria A.'
'Rakhmanova, Mariana I.'
'Taydakov, Ilya V.'
'Artem'ev, Alexander V.'

_publ_section_title
;
 Brightly emissive octahedral Cu<sub>4</sub>X<sub>4</sub> clusters showing
 polymorphic-dependent and mechanochromic phosphorescence.
;
_journal_issue 17
_journal_name_full 'Dalton transactions (Cambridge, England : 2003)'
_journal_page_first 7014
_journal_page_last 7022
_journal_paper_doi 10.1039/d5dt00103j
_journal_volume 54
_journal_year 2025
_chemical_formula_moiety 'C26 H44 Br4 Cu4 N2 P2'
_chemical_formula_sum 'C26 H44 Br4 Cu4 N2 P2'
_chemical_formula_weight 1020.37
_chemical_name_systematic
;
 copper bromide complex with bis(t-butyl)(2-pyridyl)phosphine (polymorph 1)
;
_space_group_crystal_system orthorhombic
_space_group_IT_number 61
_space_group_name_Hall '-P 2ac 2ab'
_space_group_name_H-M_alt 'P b c a'
_atom_sites_solution_hydrogens geom
_audit_creation_method SHELXL-2018/3
_audit_update_record
;
2025-01-14 deposited with the CCDC.	2025-03-25 downloaded from the CCDC.
;
_cell_angle_alpha 90
_cell_angle_beta 90
_cell_angle_gamma 90
_cell_formula_units_Z 4
_cell_length_a 9.9641(3)
_cell_length_b 17.0775(6)
_cell_length_c 20.2829(7)
_cell_measurement_reflns_used 5940
_cell_measurement_temperature 296(2)
_cell_measurement_theta_max 26.72
_cell_measurement_theta_min 2.57
_cell_volume 3451.4(2)
_computing_cell_refinement 'Bruker SAINT'
_computing_data_collection 'Bruker APEX2'
_computing_data_reduction 'Bruker SAINT'
_computing_molecular_graphics 'Bruker SHELXTL'
_computing_publication_material 'Bruker SHELXTL'
_computing_structure_refinement 'SHELXL-2018/3 (Sheldrick, 2018)'
_computing_structure_solution 'SHELXT 2014/5 (Sheldrick, 2014)'
_diffrn_ambient_temperature 296(2)
_diffrn_measured_fraction_theta_full 0.998
_diffrn_measured_fraction_theta_max 0.997
_diffrn_measurement_device_type 'Bruker APEX-II CCD'
_diffrn_measurement_method '\f and \w scans'
_diffrn_radiation_type MoK\a
_diffrn_radiation_wavelength 0.71073
_diffrn_reflns_av_R_equivalents 0.0672
_diffrn_reflns_av_unetI/netI 0.0574
_diffrn_reflns_Laue_measured_fraction_full 0.998
_diffrn_reflns_Laue_measured_fraction_max 0.997
_diffrn_reflns_limit_h_max 12
_diffrn_reflns_limit_h_min -12
_diffrn_reflns_limit_k_max 22
_diffrn_reflns_limit_k_min -20
_diffrn_reflns_limit_l_max 20
_diffrn_reflns_limit_l_min -26
_diffrn_reflns_number 18888
_diffrn_reflns_point_group_measured_fraction_full 0.998
_diffrn_reflns_point_group_measured_fraction_max 0.997
_diffrn_reflns_theta_full 25.242
_diffrn_reflns_theta_max 27.516
_diffrn_reflns_theta_min 3.104
_diffrn_source 'sealed tube'
_exptl_absorpt_coefficient_mu 7.175
_exptl_absorpt_correction_T_max 0.7456
_exptl_absorpt_correction_T_min 0.4308
_exptl_absorpt_correction_type multi-scan
_exptl_absorpt_process_details SADABS
_exptl_crystal_colour yellow
_exptl_crystal_density_diffrn 1.964
_exptl_crystal_density_method 'not measured'
_exptl_crystal_description prism
_exptl_crystal_F_000 2000
_exptl_crystal_size_max 0.400
_exptl_crystal_size_mid 0.300
_exptl_crystal_size_min 0.100
_refine_diff_density_max 0.552
_refine_diff_density_min -0.880
_refine_diff_density_rms 0.118
_refine_ls_extinction_method none
_refine_ls_goodness_of_fit_ref 1.048
_refine_ls_hydrogen_treatment constr
_refine_ls_matrix_type full
_refine_ls_number_parameters 178
_refine_ls_number_reflns 3958
_refine_ls_number_restraints 0
_refine_ls_restrained_S_all 1.048
_refine_ls_R_factor_all 0.0750
_refine_ls_R_factor_gt 0.0353
_refine_ls_shift/su_max 0.001
_refine_ls_shift/su_mean 0.000
_refine_ls_structure_factor_coef Fsqd
_refine_ls_weighting_details 'w=1/[\s^2^(Fo^2^)+(0.0334P)^2^+4.5694P] where P=(Fo^2^+2Fc^2^)/3'
_refine_ls_weighting_scheme calc
_refine_ls_wR_factor_gt 0.0782
_refine_ls_wR_factor_ref 0.0992
_reflns_Friedel_coverage 0.000
_reflns_number_gt 2768
_reflns_number_total 3958
_reflns_threshold_expression 'I > 2\s(I)'
_cod_data_source_file d5dt00103j2.cif
_cod_data_source_block 2b_mra4
_cod_depositor_comments 'Adding full bibliography for 7718408--7718415.cif.'
_cod_database_code 7718414
_shelx_shelxl_version_number 2018/3
_shelx_space_group_comment
;
The symmetry employed for this shelxl refinement is uniquely defined
by the following loop, which should always be used as a source of
symmetry information in preference to the above space-group names.
They are only intended as comments.
;
_shelx_estimated_absorpt_t_min 0.161
_shelx_estimated_absorpt_t_max 0.534

loop_
_space_group_symop_operation_xyz
'x, y, z'
'x+1/2, -y+1/2, -z'
'-x, y+1/2, -z+1/2'
'-x+1/2, -y, z+1/2'
'-x, -y, -z'
'-x-1/2, y-1/2, z'
'x, -y-1/2, z-1/2'
'x-1/2, y, -z-1/2'

loop_
_atom_site_label
_atom_site_type_symbol
_atom_site_fract_x
_atom_site_fract_y
_atom_site_fract_z
_atom_site_U_iso_or_equiv
_atom_site_adp_type
_atom_site_occupancy
_atom_site_site_symmetry_order
_atom_site_calc_flag
_atom_site_refinement_flags_posn
_atom_site_refinement_flags_adp
_atom_site_refinement_flags_occupancy
_atom_site_disorder_assembly
_atom_site_disorder_group
Br1 Br 0.62872(4) 0.64956(3) 0.58923(2) 0.04302(14) Uani 1 1 d . . . . .
Br2 Br 0.65078(4) 0.43569(3) 0.52636(2) 0.03997(13) Uani 1 1 d . . . . .
Cu1 Cu 0.51920(7) 0.46923(4) 0.41955(3) 0.0614(2) Uani 1 1 d . . . . .
Cu2 Cu 0.62110(7) 0.59025(4) 0.48223(3) 0.0584(2) Uani 1 1 d . . . . .
P1 P 0.72808(10) 0.61860(7) 0.39007(5) 0.0337(3) Uani 1 1 d . . . . .
N1 N 0.6120(3) 0.4897(2) 0.33419(15) 0.0343(8) Uani 1 1 d . . . . .
C1 C 0.6969(4) 0.5499(2) 0.32156(18) 0.0325(9) Uani 1 1 d . . . . .
C2 C 0.7604(4) 0.5545(3) 0.2609(2) 0.0452(11) Uani 1 1 d . . . . .
H1 H 0.818239 0.596058 0.252413 0.054 Uiso 1 1 calc R U . . .
C3 C 0.7394(5) 0.4985(3) 0.2127(2) 0.0478(11) Uani 1 1 d . . . . .
H2 H 0.783038 0.501614 0.172248 0.057 Uiso 1 1 calc R U . . .
C4 C 0.6527(5) 0.4384(3) 0.2260(2) 0.0455(11) Uani 1 1 d . . . . .
H22 H 0.635597 0.399935 0.194680 0.055 Uiso 1 1 calc R U . . .
C5 C 0.5918(5) 0.4362(3) 0.2865(2) 0.0439(10) Uani 1 1 d . . . . .
H21 H 0.532888 0.395190 0.295169 0.053 Uiso 1 1 calc R U . . .
C6 C 0.6725(5) 0.7165(3) 0.3576(2) 0.0449(11) Uani 1 1 d . . . . .
C7 C 0.7160(6) 0.7789(3) 0.4081(3) 0.0649(15) Uani 1 1 d . . . . .
H5 H 0.694550 0.761212 0.451753 0.097 Uiso 1 1 calc R U . . .
H3 H 0.669509 0.827030 0.399298 0.097 Uiso 1 1 calc R U . . .
H4 H 0.810973 0.787360 0.404657 0.097 Uiso 1 1 calc R U . . .
C8 C 0.5189(5) 0.7119(4) 0.3558(3) 0.0726(17) Uani 1 1 d . . . . .
H8 H 0.485846 0.698391 0.398786 0.109 Uiso 1 1 calc R U . . .
H6 H 0.491615 0.672695 0.324639 0.109 Uiso 1 1 calc R U . . .
H7 H 0.482955 0.761756 0.342881 0.109 Uiso 1 1 calc R U . . .
C9 C 0.7212(6) 0.7409(3) 0.2889(3) 0.0650(15) Uani 1 1 d . . . . .
H11 H 0.691073 0.703390 0.256948 0.098 Uiso 1 1 calc R U . . .
H9 H 0.817428 0.743115 0.288603 0.098 Uiso 1 1 calc R U . . .
H10 H 0.685472 0.791571 0.278252 0.098 Uiso 1 1 calc R U . . .
C10 C 0.9159(4) 0.6102(3) 0.4043(2) 0.0419(10) Uani 1 1 d . . . . .
C11 C 0.9442(5) 0.5224(3) 0.4086(2) 0.0542(13) Uani 1 1 d . . . . .
H13 H 0.883584 0.498757 0.439552 0.081 Uiso 1 1 calc R U . . .
H14 H 1.034917 0.514193 0.422879 0.081 Uiso 1 1 calc R U . . .
H12 H 0.931714 0.498959 0.365968 0.081 Uiso 1 1 calc R U . . .
C12 C 0.9469(5) 0.6475(4) 0.4716(2) 0.0581(14) Uani 1 1 d . . . . .
H15 H 0.894320 0.622259 0.505128 0.087 Uiso 1 1 calc R U . . .
H16 H 0.925158 0.702220 0.470318 0.087 Uiso 1 1 calc R U . . .
H17 H 1.040518 0.641214 0.481445 0.087 Uiso 1 1 calc R U . . .
C13 C 1.0068(5) 0.6472(3) 0.3527(3) 0.0565(13) Uani 1 1 d . . . . .
H18 H 0.993428 0.621603 0.311055 0.085 Uiso 1 1 calc R U . . .
H19 H 1.098782 0.641455 0.365971 0.085 Uiso 1 1 calc R U . . .
H20 H 0.985657 0.701783 0.348495 0.085 Uiso 1 1 calc R U . . .

loop_
_atom_site_aniso_label
_atom_site_aniso_U_11
_atom_site_aniso_U_22
_atom_site_aniso_U_33
_atom_site_aniso_U_23
_atom_site_aniso_U_13
_atom_site_aniso_U_12
Br1 0.0553(3) 0.0405(3) 0.0333(2) -0.00610(18) 0.00176(17) -0.0093(2)
Br2 0.0351(2) 0.0469(3) 0.0379(2) 0.00041(19) 0.00077(16) 0.00551(19)
Cu1 0.0768(4) 0.0686(5) 0.0388(3) -0.0092(3) 0.0183(3) -0.0327(4)
Cu2 0.0748(4) 0.0678(5) 0.0326(3) -0.0106(3) 0.0179(3) -0.0277(3)
P1 0.0354(5) 0.0390(7) 0.0267(5) -0.0022(4) 0.0036(4) -0.0075(5)
N1 0.0375(17) 0.039(2) 0.0270(16) -0.0039(14) 0.0041(13) -0.0016(16)
C1 0.0339(18) 0.035(2) 0.0284(19) 0.0005(16) 0.0007(15) -0.0021(18)
C2 0.050(2) 0.052(3) 0.034(2) -0.003(2) 0.0085(19) -0.010(2)
C3 0.057(3) 0.059(3) 0.028(2) -0.002(2) 0.0070(19) 0.006(2)
C4 0.059(3) 0.043(3) 0.034(2) -0.009(2) 0.001(2) 0.003(2)
C5 0.054(3) 0.040(3) 0.038(2) -0.0065(19) 0.004(2) -0.006(2)
C6 0.054(3) 0.035(3) 0.045(2) -0.001(2) 0.001(2) -0.004(2)
C7 0.083(4) 0.041(3) 0.070(4) -0.013(3) 0.001(3) -0.003(3)
C8 0.056(3) 0.069(4) 0.093(5) 0.017(4) -0.011(3) 0.001(3)
C9 0.088(4) 0.051(3) 0.056(3) 0.011(3) 0.002(3) -0.004(3)
C10 0.035(2) 0.051(3) 0.040(2) -0.003(2) 0.0006(17) -0.007(2)
C11 0.045(3) 0.060(4) 0.057(3) 0.006(3) -0.005(2) 0.003(3)
C12 0.045(3) 0.080(4) 0.049(3) -0.010(3) -0.005(2) -0.008(3)
C13 0.044(3) 0.067(4) 0.058(3) -0.002(3) 0.011(2) -0.010(2)

loop_
_atom_type_symbol
_atom_type_description
_atom_type_scat_dispersion_real
_atom_type_scat_dispersion_imag
_atom_type_scat_source
C C 0.0033 0.0016 'International Tables Vol C Tables 4.2.6.8 and 6.1.1.4'
H H 0.0000 0.0000 'International Tables Vol C Tables 4.2.6.8 and 6.1.1.4'
N N 0.0061 0.0033 'International Tables Vol C Tables 4.2.6.8 and 6.1.1.4'
P P 0.1023 0.0942 'International Tables Vol C Tables 4.2.6.8 and 6.1.1.4'
Cu Cu 0.3201 1.2651 'International Tables Vol C Tables 4.2.6.8 and 6.1.1.4'
Br Br -0.2901 2.4595 'International Tables Vol C Tables 4.2.6.8 and 6.1.1.4'

loop_
_geom_angle_atom_site_label_1
_geom_angle_atom_site_label_2
_geom_angle_atom_site_label_3
_geom_angle
_geom_angle_site_symmetry_1
_geom_angle_site_symmetry_3
_geom_angle_publ_flag
Cu2 Br1 Cu1 64.92(2) . 5_666 ?
Cu1 Br2 Cu1 83.39(2) 5_666 . ?
Cu1 Br2 Cu2 58.92(2) 5_666 5_666 ?
Cu1 Br2 Cu2 59.02(2) . 5_666 ?
Cu1 Br2 Cu2 58.39(2) 5_666 . ?
Cu1 Br2 Cu2 58.16(2) . . ?
Cu2 Br2 Cu2 91.58(2) 5_666 . ?
N1 Cu1 Br1 110.62(10) . 5_666 ?
N1 Cu1 Br2 124.12(11) . 5_666 ?
Br1 Cu1 Br2 98.77(3) 5_666 5_666 ?
N1 Cu1 Br2 121.94(10) . . ?
Br1 Cu1 Br2 100.21(3) 5_666 . ?
Br2 Cu1 Br2 96.61(2) 5_666 . ?
N1 Cu1 Cu2 95.89(10) . . ?
Br1 Cu1 Cu2 153.47(3) 5_666 . ?
Br2 Cu1 Cu2 63.58(2) 5_666 . ?
Br2 Cu1 Cu2 64.86(2) . . ?
N1 Cu1 Cu2 165.81(11) . 5_666 ?
Br1 Cu1 Cu2 55.38(2) 5_666 5_666 ?
Br2 Cu1 Cu2 64.84(2) 5_666 5_666 ?
Br2 Cu1 Cu2 63.41(2) . 5_666 ?
Cu2 Cu1 Cu2 98.18(3) . 5_666 ?
P1 Cu2 Br1 131.26(4) . . ?
P1 Cu2 Cu1 87.10(4) . . ?
Br1 Cu2 Cu1 141.45(3) . . ?
P1 Cu2 Cu1 168.79(4) . 5_666 ?
Br1 Cu2 Cu1 59.70(2) . 5_666 ?
Cu1 Cu2 Cu1 81.83(3) . 5_666 ?
P1 Cu2 Br2 117.23(4) . 5_666 ?
Br1 Cu2 Br2 99.02(2) . 5_666 ?
Cu1 Cu2 Br2 57.50(2) . 5_666 ?
Cu1 Cu2 Br2 57.57(2) 5_666 5_666 ?
P1 Cu2 Br2 115.24(4) . . ?
Br1 Cu2 Br2 96.05(3) . . ?
Cu1 Cu2 Br2 56.98(2) . . ?
Cu1 Cu2 Br2 56.77(2) 5_666 . ?
Br2 Cu2 Br2 88.42(2) 5_666 . ?
C1 P1 C6 104.56(19) . . ?
C1 P1 C10 103.44(19) . . ?
C6 P1 C10 114.3(2) . . ?
C1 P1 Cu2 114.67(13) . . ?
C6 P1 Cu2 110.48(15) . . ?
C10 P1 Cu2 109.34(14) . . ?
C5 N1 C1 118.2(3) . . ?
C5 N1 Cu1 115.8(3) . . ?
C1 N1 Cu1 125.9(3) . . ?
N1 C1 C2 119.7(4) . . ?
N1 C1 P1 116.4(3) . . ?
C2 C1 P1 123.8(3) . . ?
C3 C2 C1 121.3(4) . . ?
C3 C2 H1 119.4 . . ?
C1 C2 H1 119.4 . . ?
C4 C3 C2 118.3(4) . . ?
C4 C3 H2 120.8 . . ?
C2 C3 H2 120.8 . . ?
C3 C4 C5 118.6(4) . . ?
C3 C4 H22 120.7 . . ?
C5 C4 H22 120.7 . . ?
N1 C5 C4 123.9(4) . . ?
N1 C5 H21 118.0 . . ?
C4 C5 H21 118.0 . . ?
C9 C6 C8 108.0(4) . . ?
C9 C6 C7 109.1(4) . . ?
C8 C6 C7 109.4(5) . . ?
C9 C6 P1 117.9(3) . . ?
C8 C6 P1 104.9(3) . . ?
C7 C6 P1 107.4(3) . . ?
C6 C7 H5 109.5 . . ?
C6 C7 H3 109.5 . . ?
H5 C7 H3 109.5 . . ?
C6 C7 H4 109.5 . . ?
H5 C7 H4 109.5 . . ?
H3 C7 H4 109.5 . . ?
C6 C8 H8 109.5 . . ?
C6 C8 H6 109.5 . . ?
H8 C8 H6 109.5 . . ?
C6 C8 H7 109.5 . . ?
H8 C8 H7 109.5 . . ?
H6 C8 H7 109.5 . . ?
C6 C9 H11 109.5 . . ?
C6 C9 H9 109.5 . . ?
H11 C9 H9 109.5 . . ?
C6 C9 H10 109.5 . . ?
H11 C9 H10 109.5 . . ?
H9 C9 H10 109.5 . . ?
C13 C10 C11 109.7(4) . . ?
C13 C10 C12 108.6(4) . . ?
C11 C10 C12 108.6(4) . . ?
C13 C10 P1 116.8(3) . . ?
C11 C10 P1 105.3(3) . . ?
C12 C10 P1 107.5(3) . . ?
C10 C11 H13 109.5 . . ?
C10 C11 H14 109.5 . . ?
H13 C11 H14 109.5 . . ?
C10 C11 H12 109.5 . . ?
H13 C11 H12 109.5 . . ?
H14 C11 H12 109.5 . . ?
C10 C12 H15 109.5 . . ?
C10 C12 H16 109.5 . . ?
H15 C12 H16 109.5 . . ?
C10 C12 H17 109.5 . . ?
H15 C12 H17 109.5 . . ?
H16 C12 H17 109.5 . . ?
C10 C13 H18 109.5 . . ?
C10 C13 H19 109.5 . . ?
H18 C13 H19 109.5 . . ?
C10 C13 H20 109.5 . . ?
H18 C13 H20 109.5 . . ?
H19 C13 H20 109.5 . . ?

loop_
_geom_bond_atom_site_label_1
_geom_bond_atom_site_label_2
_geom_bond_distance
_geom_bond_site_symmetry_2
_geom_bond_publ_flag
Br1 Cu2 2.3962(7) . ?
Br1 Cu1 2.5139(8) 5_666 ?
Br2 Cu1 2.5902(8) 5_666 ?
Br2 Cu1 2.5962(8) . ?
Br2 Cu2 2.7505(8) 5_666 ?
Br2 Cu2 2.8029(9) . ?
Cu1 N1 1.994(3) . ?
Cu1 Cu2 2.6303(9) . ?
Cu1 Cu2 2.6371(8) 5_666 ?
Cu2 P1 2.2056(11) . ?
P1 C1 1.845(4) . ?
P1 C6 1.880(5) . ?
P1 C10 1.899(4) . ?
N1 C5 1.346(5) . ?
N1 C1 1.355(5) . ?
C1 C2 1.386(5) . ?
C2 C3 1.384(6) . ?
C2 H1 0.9300 . ?
C3 C4 1.368(7) . ?
C3 H2 0.9300 . ?
C4 C5 1.370(6) . ?
C4 H22 0.9300 . ?
C5 H21 0.9300 . ?
C6 C9 1.532(6) . ?
C6 C8 1.533(7) . ?
C6 C7 1.541(7) . ?
C7 H5 0.9600 . ?
C7 H3 0.9600 . ?
C7 H4 0.9600 . ?
C8 H8 0.9600 . ?
C8 H6 0.9600 . ?
C8 H7 0.9600 . ?
C9 H11 0.9600 . ?
C9 H9 0.9600 . ?
C9 H10 0.9600 . ?
C10 C13 1.521(6) . ?
C10 C11 1.529(7) . ?
C10 C12 1.538(6) . ?
C11 H13 0.9600 . ?
C11 H14 0.9600 . ?
C11 H12 0.9600 . ?
C12 H15 0.9600 . ?
C12 H16 0.9600 . ?
C12 H17 0.9600 . ?
C13 H18 0.9600 . ?
C13 H19 0.9600 . ?
C13 H20 0.9600 . ?

loop_
_geom_torsion_atom_site_label_1
_geom_torsion_atom_site_label_2
_geom_torsion_atom_site_label_3
_geom_torsion_atom_site_label_4
_geom_torsion
_geom_torsion_site_symmetry_1
_geom_torsion_site_symmetry_2
_geom_torsion_site_symmetry_3
_geom_torsion_site_symmetry_4
_geom_torsion_publ_flag
C5 N1 C1 C2 -0.4(6) . . . . ?
Cu1 N1 C1 C2 176.4(3) . . . . ?
C5 N1 C1 P1 -176.8(3) . . . . ?
Cu1 N1 C1 P1 0.0(5) . . . . ?
C6 P1 C1 N1 -120.9(3) . . . . ?
C10 P1 C1 N1 119.2(3) . . . . ?
Cu2 P1 C1 N1 0.2(4) . . . . ?
C6 P1 C1 C2 62.9(4) . . . . ?
C10 P1 C1 C2 -57.0(4) . . . . ?
Cu2 P1 C1 C2 -176.0(3) . . . . ?
N1 C1 C2 C3 -0.2(7) . . . . ?
P1 C1 C2 C3 175.9(4) . . . . ?
C1 C2 C3 C4 0.7(7) . . . . ?
C2 C3 C4 C5 -0.5(7) . . . . ?
C1 N1 C5 C4 0.6(7) . . . . ?
Cu1 N1 C5 C4 -176.5(4) . . . . ?
C3 C4 C5 N1 -0.1(7) . . . . ?
C1 P1 C6 C9 -47.7(4) . . . . ?
C10 P1 C6 C9 64.6(4) . . . . ?
Cu2 P1 C6 C9 -171.6(3) . . . . ?
C1 P1 C6 C8 72.4(4) . . . . ?
C10 P1 C6 C8 -175.2(4) . . . . ?
Cu2 P1 C6 C8 -51.5(4) . . . . ?
C1 P1 C6 C7 -171.3(3) . . . . ?
C10 P1 C6 C7 -59.0(4) . . . . ?
Cu2 P1 C6 C7 64.8(3) . . . . ?
C1 P1 C10 C13 72.7(4) . . . . ?
C6 P1 C10 C13 -40.4(4) . . . . ?
Cu2 P1 C10 C13 -164.7(3) . . . . ?
C1 P1 C10 C11 -49.3(3) . . . . ?
C6 P1 C10 C11 -162.4(3) . . . . ?
Cu2 P1 C10 C11 73.3(3) . . . . ?
C1 P1 C10 C12 -165.0(3) . . . . ?
C6 P1 C10 C12 82.0(4) . . . . ?
Cu2 P1 C10 C12 -42.4(4) . . . . ?
